data_1517439
loop_
_publ_author_name
'Peng, Xie-Xue'
'Deng, Yun-Jing'
'Yang, Xiu-Long'
'Zhang, Lin'
'Yu, Wei'
'Han, Bing'

_publ_section_title
;
 Iminoxyl Radical-Promoted Dichotomous Cyclizations: Efficient
 Oxyoximation and Aminooximation of Alkenes.
;
_journal_issue 17
_journal_name_full 'Organic letters'
_journal_page_first 4650
_journal_paper_doi 10.1021/ol502258n
_journal_volume 16
_journal_year 2014
_chemical_formula_moiety 'C18 H24 N2 O2'
_chemical_formula_sum 'C18 H24 N2 O2'
_chemical_formula_weight 300.39
_chemical_name_systematic
;
 ?
;
_space_group_crystal_system triclinic
_space_group_IT_number 2
_space_group_name_Hall '-P 1'
_space_group_name_H-M_alt 'P -1'
_symmetry_space_group_name_Hall '-P 1'
_symmetry_space_group_name_H-M 'P -1'
_atom_sites_solution_hydrogens geom
_atom_sites_solution_primary iterative
_audit_creation_date 2014-05-12
_audit_creation_method
;
Olex2 1.2
(compiled 2014.03.20 svn.r2914 for OlexSys, GUI svn.r4816)
;
_cell_angle_alpha 69.31(2)
_cell_angle_beta 77.922(17)
_cell_angle_gamma 88.901(14)
_cell_formula_units_Z 2
_cell_length_a 6.4874(10)
_cell_length_b 11.048(2)
_cell_length_c 12.397(3)
_cell_measurement_reflns_used 1365
_cell_measurement_temperature 293(2)
_cell_measurement_theta_max 25.2930
_cell_measurement_theta_min 3.8520
_cell_volume 811.4(3)
_computing_cell_refinement
;
CrysAlisPro, Agilent Technologies,
Version 1.171.36.28 (release 01-02-2013 CrysAlis171 .NET)
(compiled Feb  1 2013,16:14:44)
;
_computing_data_collection
;
CrysAlisPro, Agilent Technologies,
Version 1.171.36.28 (release 01-02-2013 CrysAlis171 .NET)
(compiled Feb  1 2013,16:14:44)
;
_computing_data_reduction
;
CrysAlisPro, Agilent Technologies,
Version 1.171.36.28 (release 01-02-2013 CrysAlis171 .NET)
(compiled Feb  1 2013,16:14:44)
;
_computing_molecular_graphics 'Olex2 (Dolomanov et al., 2009)'
_computing_publication_material 'Olex2 (Dolomanov et al., 2009)'
_computing_structure_refinement 'ShelXL (Sheldrick, 2008)'
_computing_structure_solution
;
Superflip (Palatinus & Chapuis, 2007;Palatinus & van der Lee, 2008;
Palatinus et al., 2012)
;
_diffrn_ambient_temperature 293(2)
_diffrn_detector_area_resol_mean 16.0733
_diffrn_measured_fraction_theta_full 0.996
_diffrn_measured_fraction_theta_max 0.997
_diffrn_measurement_device_type 'SuperNova, Dual, Cu at zero, Eos'
_diffrn_measurement_method '\w scans'
_diffrn_orient_matrix_UB_11 0.0360502000
_diffrn_orient_matrix_UB_12 -0.0052729000
_diffrn_orient_matrix_UB_13 -0.0561786000
_diffrn_orient_matrix_UB_21 -0.0349527000
_diffrn_orient_matrix_UB_22 -0.0664818000
_diffrn_orient_matrix_UB_23 0.0242035000
_diffrn_orient_matrix_UB_31 -0.1001258000
_diffrn_orient_matrix_UB_32 0.0167078000
_diffrn_orient_matrix_UB_33 -0.0135062000
_diffrn_radiation_monochromator mirror
_diffrn_radiation_type MoK\a
_diffrn_radiation_wavelength 0.710
_diffrn_reflns_av_R_equivalents 0.0378
_diffrn_reflns_av_unetI/netI 0.0744
_diffrn_reflns_Laue_measured_fraction_full 0.996
_diffrn_reflns_Laue_measured_fraction_max 0.997
_diffrn_reflns_limit_h_max 8
_diffrn_reflns_limit_h_min -7
_diffrn_reflns_limit_k_max 13
_diffrn_reflns_limit_k_min -10
_diffrn_reflns_limit_l_max 15
_diffrn_reflns_limit_l_min -13
_diffrn_reflns_number 4820
_diffrn_reflns_point_group_measured_fraction_full 0.996
_diffrn_reflns_point_group_measured_fraction_max 0.997
_diffrn_reflns_theta_full 25.500
_diffrn_reflns_theta_max 25.993
_diffrn_reflns_theta_min 3.107
_diffrn_source 'SuperNova (Mo) X-ray Source'
_exptl_absorpt_coefficient_mu 0.080
_exptl_absorpt_correction_T_max 1.00000
_exptl_absorpt_correction_T_min 0.66779
_exptl_absorpt_correction_type multi-scan
_exptl_absorpt_process_details
;
CrysAlisPro, Agilent Technologies,
Version 1.171.36.28 (release 01-02-2013 CrysAlis171 .NET)
(compiled Feb  1 2013,16:14:44)
Empirical absorption correction using spherical harmonics,
 implemented in SCALE3 ABSPACK scaling algorithm.
;
_exptl_crystal_colour 'clear light colourless'
_exptl_crystal_density_diffrn 1.230
_exptl_crystal_description block
_exptl_crystal_F_000 324
_exptl_crystal_size_max 0.34
_exptl_crystal_size_mid 0.22
_exptl_crystal_size_min 0.2
_refine_diff_density_max 0.179
_refine_diff_density_min -0.169
_refine_diff_density_rms 0.041
_refine_ls_extinction_coef 0.026(5)
_refine_ls_extinction_expression Fc^*^=kFc[1+0.001xFc^2^\l^3^/sin(2\q)]^-1/4^
_refine_ls_extinction_method SHELXL
_refine_ls_goodness_of_fit_ref 1.056
_refine_ls_hydrogen_treatment constr
_refine_ls_matrix_type full
_refine_ls_number_parameters 203
_refine_ls_number_reflns 3181
_refine_ls_number_restraints 0
_refine_ls_restrained_S_all 1.056
_refine_ls_R_factor_all 0.0949
_refine_ls_R_factor_gt 0.0586
_refine_ls_shift/su_max 0.000
_refine_ls_shift/su_mean 0.000
_refine_ls_structure_factor_coef Fsqd
_refine_ls_weighting_details
;
 w=1/[\s^2^(Fo^2^)+(0.0507P)^2^+0.1292P]
 where P=(Fo^2^+2Fc^2^)/3
;
_refine_ls_weighting_scheme calc
_refine_ls_wR_factor_gt 0.1346
_refine_ls_wR_factor_ref 0.1648
_reflns_Friedel_coverage 0.000
_reflns_number_gt 1964
_reflns_number_total 3181
_reflns_threshold_expression 'I > 2\s(I)'
_cod_data_source_file ol502258n_si_006.cif
_cod_data_source_block pengxx_0512
_cod_depositor_comments 'Adding full bibliography for 1517435--1517439.cif.'
_cod_database_code 1517439
_shelxl_version_number 2013-2
_shelx_space_group_comment
;
The symmetry employed for this shelxl refinement is uniquely defined
by the following loop, which should always be used as a source of
symmetry information in preference to the above space-group names.
They are only intended as comments.
;
_reflns_odcompleteness_completeness 99.64
_reflns_odcompleteness_iscentric 1
_reflns_odcompleteness_theta 26.32
_olex2_refinement_description
;
1. Fixed Uiso
 At 1.2 times of:
  All C(H) groups, All C(H,H) groups
 At 1.5 times of:
  All C(H,H,H) groups, All O(H) groups
2.a Ternary CH refined with riding coordinates:
 C12(H12), C8(H8)
2.b Secondary CH2 refined with riding coordinates:
 C13(H13A,H13B), C14(H14A,H14B), C15(H15A,H15B), C9(H9A,H9B), C16(H16A,H16B)
2.c Aromatic/amide H refined with riding coordinates:
 C1(H1), C2(H2A), C5(H5), C3(H3), C4(H4)
2.d Idealised Me refined as rotating group:
 C17(H17A,H17B,H17C), C18(H18A,H18B,H18C)
2.e Idealised tetrahedral OH refined as rotating group:
 O2(H2)
;

loop_
_space_group_symop_operation_xyz
'x, y, z'
'-x, -y, -z'

loop_
_atom_site_label
_atom_site_type_symbol
_atom_site_fract_x
_atom_site_fract_y
_atom_site_fract_z
_atom_site_U_iso_or_equiv
_atom_site_adp_type
_atom_site_occupancy
_atom_site_site_symmetry_order
_atom_site_calc_flag
_atom_site_refinement_flags_posn
O2 O 1.1129(3) 0.48107(18) 0.35741(15) 0.0507(5) Uani 1 1 d .
H2 H 1.1772 0.5279 0.3795 0.076 Uiso 1 1 calc GR
O1 O 0.4520(3) 0.39119(16) 0.64984(15) 0.0472(5) Uani 1 1 d .
C13 C 0.2832(5) 0.1461(4) 0.8946(2) 0.0721(10) Uani 1 1 d .
H13A H 0.1571 0.1838 0.9236 0.086 Uiso 1 1 calc R
H13B H 0.2709 0.0532 0.9371 0.086 Uiso 1 1 calc R
C1 C 0.6538(4) 0.3864(3) 0.2378(2) 0.0494(7) Uani 1 1 d .
H1 H 0.5292 0.4111 0.2750 0.059 Uiso 1 1 calc R
C14 C 0.4793(5) 0.2068(3) 0.9077(3) 0.0732(10) Uani 1 1 d .
H14A H 0.4994 0.1705 0.9881 0.088 Uiso 1 1 calc R
H14B H 0.4729 0.3001 0.8852 0.088 Uiso 1 1 calc R
C17 C 0.5430(5) -0.0524(2) 0.7165(3) 0.0612(8) Uani 1 1 d .
H17A H 0.3931 -0.0523 0.7225 0.092 Uiso 1 1 calc GR
H17B H 0.5719 -0.0856 0.7943 0.092 Uiso 1 1 calc GR
H17C H 0.6028 -0.1062 0.6733 0.092 Uiso 1 1 calc GR
C2 C 0.6702(5) 0.3795(3) 0.1263(3) 0.0623(8) Uani 1 1 d .
H2A H 0.5572 0.4005 0.0890 0.075 Uiso 1 1 calc R
C5 C 1.0039(4) 0.3176(3) 0.2367(3) 0.0619(8) Uani 1 1 d .
H5 H 1.1177 0.2957 0.2733 0.074 Uiso 1 1 calc R
N1 N 0.6153(3) 0.31007(18) 0.62124(16) 0.0383(5) Uani 1 1 d .
N2 N 0.9370(3) 0.4185(2) 0.44641(17) 0.0427(5) Uani 1 1 d .
C6 C 0.8228(4) 0.3566(2) 0.2937(2) 0.0408(6) Uani 1 1 d .
C15 C 0.6532(4) 0.1713(3) 0.8229(2) 0.0517(7) Uani 1 1 d .
H15A H 0.6945 0.0840 0.8601 0.062 Uiso 1 1 calc R
H15B H 0.7763 0.2309 0.7986 0.062 Uiso 1 1 calc R
C3 C 0.8521(6) 0.3419(3) 0.0717(3) 0.0746(10) Uani 1 1 d .
H3 H 0.8628 0.3375 -0.0027 0.090 Uiso 1 1 calc R
C4 C 1.0181(5) 0.3108(4) 0.1264(3) 0.0794(11) Uani 1 1 d .
H4 H 1.1414 0.2849 0.0891 0.095 Uiso 1 1 calc R
C9 C 0.5768(4) 0.1514(2) 0.5332(2) 0.0454(7) Uani 1 1 d .
H9A H 0.4304 0.1280 0.5391 0.054 Uiso 1 1 calc R
H9B H 0.6652 0.1263 0.4721 0.054 Uiso 1 1 calc R
C18 C 0.8814(4) 0.0816(3) 0.6334(3) 0.0609(8) Uani 1 1 d .
H18A H 0.9200 0.0462 0.7086 0.091 Uiso 1 1 calc GR
H18B H 0.9453 0.1677 0.5920 0.091 Uiso 1 1 calc GR
H18C H 0.9296 0.0281 0.5878 0.091 Uiso 1 1 calc GR
C7 C 0.8048(4) 0.3613(2) 0.4135(2) 0.0377(6) Uani 1 1 d .
C10 C 0.6406(4) 0.0861(2) 0.6521(2) 0.0430(6) Uani 1 1 d .
C12 C 0.3164(4) 0.1771(3) 0.7621(2) 0.0472(7) Uani 1 1 d .
H12 H 0.2432 0.1111 0.7453 0.057 Uiso 1 1 calc R
C8 C 0.6090(4) 0.2977(2) 0.5061(2) 0.0377(6) Uani 1 1 d .
H8 H 0.4857 0.3405 0.4792 0.045 Uiso 1 1 calc R
C11 C 0.5601(4) 0.1805(2) 0.7158(2) 0.0387(6) Uani 1 1 d .
C16 C 0.2587(4) 0.3120(3) 0.6939(2) 0.0528(7) Uani 1 1 d .
H16A H 0.1973 0.3112 0.6292 0.063 Uiso 1 1 calc R
H16B H 0.1576 0.3446 0.7451 0.063 Uiso 1 1 calc R

loop_
_atom_site_aniso_label
_atom_site_aniso_U_11
_atom_site_aniso_U_22
_atom_site_aniso_U_33
_atom_site_aniso_U_23
_atom_site_aniso_U_13
_atom_site_aniso_U_12
O2 0.0457(10) 0.0590(12) 0.0461(11) -0.0211(9) -0.0015(8) -0.0101(9)
O1 0.0521(10) 0.0401(10) 0.0456(11) -0.0156(8) -0.0022(8) 0.0030(9)
C13 0.075(2) 0.084(2) 0.0369(17) -0.0069(16) 0.0037(14) 0.0150(19)
C1 0.0592(16) 0.0542(16) 0.0367(15) -0.0174(13) -0.0124(12) 0.0002(13)
C14 0.106(3) 0.085(2) 0.0335(16) -0.0247(16) -0.0190(16) 0.018(2)
C17 0.091(2) 0.0386(15) 0.0528(18) -0.0113(13) -0.0222(15) 0.0005(15)
C2 0.084(2) 0.065(2) 0.0451(17) -0.0209(15) -0.0253(15) -0.0003(17)
C5 0.0607(17) 0.082(2) 0.0539(18) -0.0403(17) -0.0089(14) 0.0092(17)
N1 0.0446(11) 0.0387(11) 0.0325(11) -0.0142(9) -0.0075(8) 0.0026(9)
N2 0.0429(12) 0.0462(12) 0.0346(12) -0.0110(10) -0.0045(9) -0.0047(10)
C6 0.0506(14) 0.0377(13) 0.0336(13) -0.0142(11) -0.0054(11) -0.0023(12)
C15 0.0641(17) 0.0579(17) 0.0378(15) -0.0160(13) -0.0227(12) 0.0032(14)
C3 0.101(3) 0.086(3) 0.0414(18) -0.0335(17) -0.0040(17) -0.009(2)
C4 0.075(2) 0.110(3) 0.065(2) -0.054(2) 0.0006(17) 0.003(2)
C9 0.0602(16) 0.0426(14) 0.0369(14) -0.0174(12) -0.0113(12) -0.0061(13)
C18 0.0635(18) 0.0586(18) 0.068(2) -0.0294(16) -0.0177(15) 0.0147(15)
C7 0.0463(13) 0.0362(13) 0.0315(13) -0.0122(11) -0.0106(10) 0.0033(11)
C10 0.0549(15) 0.0383(14) 0.0392(14) -0.0161(11) -0.0135(11) 0.0033(12)
C12 0.0463(14) 0.0453(15) 0.0427(15) -0.0092(12) -0.0051(11) -0.0011(12)
C8 0.0441(13) 0.0403(14) 0.0308(13) -0.0142(11) -0.0101(10) 0.0008(11)
C11 0.0466(14) 0.0396(13) 0.0290(13) -0.0100(11) -0.0105(10) 0.0001(11)
C16 0.0465(15) 0.0545(17) 0.0497(17) -0.0127(14) -0.0046(12) 0.0041(13)

loop_
_atom_type_symbol
_atom_type_description
_atom_type_scat_dispersion_real
_atom_type_scat_dispersion_imag
_atom_type_scat_source
C C 0.0033 0.0016 'International Tables Vol C Tables 4.2.6.8 and 6.1.1.4'
H H 0.0000 0.0000 'International Tables Vol C Tables 4.2.6.8 and 6.1.1.4'
N N 0.0061 0.0033 'International Tables Vol C Tables 4.2.6.8 and 6.1.1.4'
O O 0.0106 0.0060 'International Tables Vol C Tables 4.2.6.8 and 6.1.1.4'

loop_
_geom_angle_atom_site_label_1
_geom_angle_atom_site_label_2
_geom_angle_atom_site_label_3
_geom_angle
N2 O2 H2 109.5
C16 O1 N1 106.38(17)
H13A C13 H13B 109.0
C14 C13 H13A 111.0
C14 C13 H13B 111.0
C14 C13 C12 103.9(2)
C12 C13 H13A 111.0
C12 C13 H13B 111.0
C2 C1 H1 119.8
C2 C1 C6 120.3(3)
C6 C1 H1 119.8
C13 C14 H14A 111.3
C13 C14 H14B 111.3
C13 C14 C15 102.3(3)
H14A C14 H14B 109.2
C15 C14 H14A 111.3
C15 C14 H14B 111.3
H17A C17 H17B 109.5
H17A C17 H17C 109.5
H17B C17 H17C 109.5
C10 C17 H17A 109.5
C10 C17 H17B 109.5
C10 C17 H17C 109.5
C1 C2 H2A 120.0
C3 C2 C1 120.1(3)
C3 C2 H2A 120.0
C6 C5 H5 119.5
C4 C5 H5 119.5
C4 C5 C6 121.0(3)
O1 N1 C8 110.12(17)
O1 N1 C11 105.13(16)
C11 N1 C8 108.40(18)
C7 N2 O2 114.4(2)
C1 C6 C7 120.6(2)
C5 C6 C1 118.2(3)
C5 C6 C7 121.2(2)
C14 C15 H15A 110.5
C14 C15 H15B 110.5
C14 C15 C11 106.0(2)
H15A C15 H15B 108.7
C11 C15 H15A 110.5
C11 C15 H15B 110.5
C2 C3 H3 119.9
C4 C3 C2 120.1(3)
C4 C3 H3 119.9
C5 C4 H4 119.9
C3 C4 C5 120.3(3)
C3 C4 H4 119.9
H9A C9 H9B 108.9
C10 C9 H9A 110.8
C10 C9 H9B 110.8
C10 C9 C8 104.80(19)
C8 C9 H9A 110.8
C8 C9 H9B 110.8
H18A C18 H18B 109.5
H18A C18 H18C 109.5
H18B C18 H18C 109.5
C10 C18 H18A 109.5
C10 C18 H18B 109.5
C10 C18 H18C 109.5
N2 C7 C6 126.5(2)
N2 C7 C8 115.6(2)
C6 C7 C8 117.9(2)
C17 C10 C9 112.2(2)
C17 C10 C18 108.4(2)
C17 C10 C11 114.0(2)
C9 C10 C11 101.17(19)
C18 C10 C9 110.2(2)
C18 C10 C11 110.7(2)
C13 C12 H12 111.0
C13 C12 C11 105.8(2)
C11 C12 H12 111.0
C16 C12 C13 114.2(3)
C16 C12 H12 111.0
C16 C12 C11 103.52(19)
N1 C8 C9 105.41(18)
N1 C8 C7 111.36(18)
N1 C8 H8 108.6
C9 C8 H8 108.6
C7 C8 C9 114.2(2)
C7 C8 H8 108.6
N1 C11 C15 110.60(19)
N1 C11 C10 103.34(18)
N1 C11 C12 104.99(19)
C15 C11 C12 104.2(2)
C10 C11 C15 116.4(2)
C10 C11 C12 116.8(2)
O1 C16 C12 105.95(19)
O1 C16 H16A 110.5
O1 C16 H16B 110.5
C12 C16 H16A 110.5
C12 C16 H16B 110.5
H16A C16 H16B 108.7

loop_
_geom_bond_atom_site_label_1
_geom_bond_atom_site_label_2
_geom_bond_distance
O2 H2 0.8200
O2 N2 1.401(2)
O1 N1 1.443(2)
O1 C16 1.434(3)
C13 H13A 0.9700
C13 H13B 0.9700
C13 C14 1.515(4)
C13 C12 1.523(4)
C1 H1 0.9300
C1 C2 1.392(4)
C1 C6 1.392(3)
C14 H14A 0.9700
C14 H14B 0.9700
C14 C15 1.520(4)
C17 H17A 0.9600
C17 H17B 0.9600
C17 H17C 0.9600
C17 C10 1.531(3)
C2 H2A 0.9300
C2 C3 1.368(4)
C5 H5 0.9300
C5 C6 1.383(4)
C5 C4 1.380(4)
N1 C8 1.490(3)
N1 C11 1.486(3)
N2 C7 1.285(3)
C6 C7 1.484(3)
C15 H15A 0.9700
C15 H15B 0.9700
C15 C11 1.541(3)
C3 H3 0.9300
C3 C4 1.365(5)
C4 H4 0.9300
C9 H9A 0.9700
C9 H9B 0.9700
C9 C10 1.535(3)
C9 C8 1.538(3)
C18 H18A 0.9600
C18 H18B 0.9600
C18 H18C 0.9600
C18 C10 1.533(4)
C7 C8 1.510(3)
C10 C11 1.540(3)
C12 H12 0.9800
C12 C11 1.561(3)
C12 C16 1.516(4)
C8 H8 0.9800
C16 H16A 0.9700
C16 H16B 0.9700

loop_
_geom_torsion_atom_site_label_1
_geom_torsion_atom_site_label_2
_geom_torsion_atom_site_label_3
_geom_torsion_atom_site_label_4
_geom_torsion
O2 N2 C7 C6 -0.1(4)
O2 N2 C7 C8 -177.55(19)
O1 N1 C8 C9 -121.9(2)
O1 N1 C8 C7 113.8(2)
O1 N1 C11 C15 -86.7(2)
O1 N1 C11 C10 148.04(17)
O1 N1 C11 C12 25.1(2)
C13 C14 C15 C11 37.3(3)
C13 C12 C11 N1 -124.6(2)
C13 C12 C11 C15 -8.2(3)
C13 C12 C11 C10 121.7(3)
C13 C12 C16 O1 96.1(3)
C1 C2 C3 C4 0.1(5)
C1 C6 C7 N2 -130.8(3)
C1 C6 C7 C8 46.6(3)
C14 C13 C12 C11 31.3(3)
C14 C13 C12 C16 -81.8(3)
C14 C15 C11 N1 94.5(3)
C14 C15 C11 C10 -148.1(2)
C14 C15 C11 C12 -17.9(3)
C17 C10 C11 N1 -161.2(2)
C17 C10 C11 C15 77.4(3)
C17 C10 C11 C12 -46.5(3)
C2 C1 C6 C5 -1.4(4)
C2 C1 C6 C7 -178.8(2)
C2 C3 C4 C5 -0.3(6)
C5 C6 C7 N2 51.9(4)
C5 C6 C7 C8 -130.7(3)
N1 O1 C16 C12 35.4(3)
N2 C7 C8 N1 -2.6(3)
N2 C7 C8 C9 -121.8(2)
C6 C1 C2 C3 0.7(4)
C6 C5 C4 C3 -0.4(5)
C6 C7 C8 N1 179.7(2)
C6 C7 C8 C9 60.5(3)
C4 C5 C6 C1 1.2(4)
C4 C5 C6 C7 178.6(3)
C9 C10 C11 N1 -40.5(2)
C9 C10 C11 C15 -161.94(19)
C9 C10 C11 C12 74.1(2)
C18 C10 C11 N1 76.3(2)
C18 C10 C11 C15 -45.1(3)
C18 C10 C11 C12 -169.0(2)
C10 C9 C8 N1 -18.6(3)
C10 C9 C8 C7 103.9(2)
C12 C13 C14 C15 -42.2(3)
C8 N1 C11 C15 155.52(19)
C8 N1 C11 C10 30.3(2)
C8 N1 C11 C12 -92.6(2)
C8 C9 C10 C17 158.1(2)
C8 C9 C10 C18 -81.0(3)
C8 C9 C10 C11 36.2(2)
C11 N1 C8 C9 -7.4(2)
C11 N1 C8 C7 -131.7(2)
C11 C12 C16 O1 -18.4(3)
C16 O1 N1 C8 78.4(2)
C16 O1 N1 C11 -38.2(2)
C16 C12 C11 N1 -4.2(3)
C16 C12 C11 C15 112.2(2)
C16 C12 C11 C10 -117.9(2)
